data_7212460
loop_
_publ_author_name
'Lemmerer, Andreas'
'Bernstein, Joel'
'Kahlenberg, Volker'

_publ_section_title
;
 One-pot covalent and supramolecular synthesis of pharmaceutical
 co-crystals using the API isoniazid: a potential supramolecular reagent
;
_journal_issue 10
_journal_name_full CrystEngComm
_journal_page_first 2856
_journal_paper_doi 10.1039/c000473a
_journal_volume 12
_journal_year 2010
_chemical_formula_moiety 'C6 H7 N3 O, 0.5(C4 H6 O4)'
_chemical_formula_sum 'C8 H10 N3 O3'
_chemical_formula_weight 196.19
_chemical_name_common '(succinic acid).(isonicotinic acid hydrazide)2'
_chemical_name_systematic
;
(succinic acid).(isonicotinic acid hydrazide)2
;
_space_group_IT_number 14
_symmetry_cell_setting monoclinic
_symmetry_space_group_name_Hall '-P 2yn'
_symmetry_space_group_name_H-M 'P 1 21/n 1'
_atom_sites_solution_hydrogens geom
_atom_sites_solution_primary direct
_atom_sites_solution_secondary difmap
_audit_conform_dict_location ftp://ftp.iucr.org/pub/cif_core.dic
_audit_conform_dict_name cif_core.dic
_audit_conform_dict_version 2.3
_audit_creation_date 2009-04-03T17:00:37-00:00
_audit_creation_method 'WinGX routine CIF_UPDATE'
_cell_angle_alpha 90
_cell_angle_beta 114.892(8)
_cell_angle_gamma 90
_cell_formula_units_Z 4
_cell_length_a 6.9976(4)
_cell_length_b 19.5601(10)
_cell_length_c 7.1495(5)
_cell_measurement_reflns_used 3252
_cell_measurement_temperature 293(2)
_cell_measurement_theta_max 28.3578
_cell_measurement_theta_min 3.1162
_cell_volume 887.67(11)
_computing_cell_refinement
;
CrysAlisPro, Oxford Diffraction Ltd.,
Version 1.171.33.32 (release 27-01-2009 CrysAlis171 .NET)
(compiled Jan 27 2009,14:17:37)
;
_computing_data_collection
;
CrysAlisPro, Oxford Diffraction Ltd.,
Version 1.171.33.32 (release 27-01-2009 CrysAlis171 .NET)
(compiled Jan 27 2009,14:17:37)
;
_computing_data_reduction
;
CrysAlisPro, Oxford Diffraction Ltd.,
Version 1.171.33.32 (release 27-01-2009 CrysAlis171 .NET)
(compiled Jan 27 2009,14:17:37)
;
_computing_molecular_graphics
;
Ortep-3 for Windows (Farrugia, 1997) and DIAMOND (Brandenburg, 1999)
;
_computing_publication_material
;
WinGX publication routines (Farrugia, 1999) and PLATON (Spek, 2003)
;
_computing_structure_refinement 'SHELXL-97 (Sheldrick, 1997)'
_computing_structure_solution 'SHELXS-97 (Sheldrick, 2008)'
_diffrn_ambient_temperature 293(2)
_diffrn_detector_area_resol_mean 10.3822
_diffrn_measured_fraction_theta_full 0.999
_diffrn_measured_fraction_theta_max 0.999
_diffrn_measurement_device_type 'Goniometer Xcalibur, detector: Ruby (Gemini ult'
_diffrn_measurement_method '\w scans'
_diffrn_radiation_monochromator graphite
_diffrn_radiation_type MoK\a
_diffrn_radiation_wavelength 0.71073
_diffrn_reflns_av_R_equivalents 0.0259
_diffrn_reflns_av_unetI/netI 0.0258
_diffrn_reflns_limit_h_max 8
_diffrn_reflns_limit_h_min -7
_diffrn_reflns_limit_k_max 21
_diffrn_reflns_limit_k_min -23
_diffrn_reflns_limit_l_max 8
_diffrn_reflns_limit_l_min -6
_diffrn_reflns_number 5573
_diffrn_reflns_theta_full 25.5
_diffrn_reflns_theta_max 25.5
_diffrn_reflns_theta_min 3.31
_diffrn_standards_number 0
_exptl_absorpt_coefficient_mu 0.115
_exptl_absorpt_correction_T_max 0.96
_exptl_absorpt_correction_T_min 0.95
_exptl_absorpt_correction_type multi-scan
_exptl_absorpt_process_details
;
CrysAlis RED, Oxford Diffraction Ltd.,
Version 1.171.33.32 (release 27-01-2009 CrysAlis171 .NET)
(compiled Jan 27 2009,14:17:37)
Empirical absorption correction using spherical harmonics,
implemented in SCALE3 ABSPACK scaling algorithm.
;
_exptl_crystal_colour colourless
_exptl_crystal_density_diffrn 1.468
_exptl_crystal_density_method 'not measured'
_exptl_crystal_description block
_exptl_crystal_F_000 412
_exptl_crystal_size_max 0.44
_exptl_crystal_size_mid 0.42
_exptl_crystal_size_min 0.4
_refine_diff_density_max 0.169
_refine_diff_density_min -0.215
_refine_diff_density_rms 0.042
_refine_ls_extinction_method none
_refine_ls_goodness_of_fit_ref 1.03
_refine_ls_hydrogen_treatment mixed
_refine_ls_matrix_type full
_refine_ls_number_parameters 139
_refine_ls_number_reflns 1659
_refine_ls_number_restraints 0
_refine_ls_restrained_S_all 1.03
_refine_ls_R_factor_all 0.0419
_refine_ls_R_factor_gt 0.0335
_refine_ls_shift/su_max 0
_refine_ls_shift/su_mean 0
_refine_ls_structure_factor_coef Fsqd
_refine_ls_weighting_details 'calc w=1/[\s^2^(Fo^2^)+(0.0529P)^2^+0.1050P] where P=(Fo^2^+2Fc^2^)/3'
_refine_ls_weighting_scheme calc
_refine_ls_wR_factor_gt 0.0854
_refine_ls_wR_factor_ref 0.0888
_reflns_number_gt 1386
_reflns_number_total 1659
_reflns_threshold_expression >2sigma(I)
_cod_data_source_file c000473a.txt
_cod_data_source_block 2
_cod_depositor_comments
;
The following automatic conversions were performed:

'_symmetry_cell_setting' value 'Monoclinic' changed to 'monoclinic'
according to /home/saulius/struct/CIF-dictionaries/cif_core.dic
dictionary named 'cif_core.dic' version 2.4.2 from 2011-04-26.

Automatic conversion script
Id: cif_fix_values 1891 2012-01-12 08:04:46Z andrius 
;
_cod_original_cell_volume 887.7(1)
_cod_original_sg_symbol_H-M P2(1)/n
_cod_database_code 7212460

loop_
_symmetry_equiv_pos_as_xyz
'x, y, z'
'-x+1/2, y+1/2, -z+1/2'
'-x, -y, -z'
'x-1/2, -y-1/2, z-1/2'

loop_
_atom_site_label
_atom_site_type_symbol
_atom_site_fract_x
_atom_site_fract_y
_atom_site_fract_z
_atom_site_U_iso_or_equiv
_atom_site_adp_type
_atom_site_occupancy
_atom_site_symmetry_multiplicity
_atom_site_calc_flag
_atom_site_refinement_flags
C1 C 0.70146(18) 0.32425(7) 0.53890(19) 0.0181(3) Uani 1 1 d .
C2 C 0.51522(19) 0.31490(7) 0.5612(2) 0.0209(3) Uani 1 1 d .
H2A H 0.4419 0.3522 0.5783 0.025 Uiso 1 1 calc R
C3 C 0.44083(19) 0.24932(7) 0.5577(2) 0.0213(3) Uani 1 1 d .
H3 H 0.3162 0.2434 0.5727 0.026 Uiso 1 1 calc R
C5 C 0.71799(19) 0.20283(7) 0.5102(2) 0.0230(3) Uani 1 1 d .
H5 H 0.7872 0.1646 0.4916 0.028 Uiso 1 1 calc R
C6 C 0.80330(19) 0.26675(7) 0.5125(2) 0.0213(3) Uani 1 1 d .
H6 H 0.9279 0.2711 0.4964 0.026 Uiso 1 1 calc R
C7 C 0.80573(19) 0.39288(7) 0.5557(2) 0.0189(3) Uani 1 1 d .
N1 N 0.68082(17) 0.44700(6) 0.53134(18) 0.0214(3) Uani 1 1 d .
H1 H 0.548(3) 0.4426(8) 0.500(2) 0.032 Uiso 1 1 d .
N2 N 0.54003(16) 0.19385(6) 0.53355(17) 0.0211(3) Uani 1 1 d .
N3 N 0.75793(17) 0.51491(6) 0.5708(2) 0.0223(3) Uani 1 1 d .
H3A H 0.821(3) 0.5240(8) 0.489(3) 0.034 Uiso 1 1 d .
H3B H 0.858(3) 0.5155(8) 0.703(3) 0.034 Uiso 1 1 d .
O1 O 0.99341(13) 0.39756(5) 0.59259(15) 0.0261(3) Uani 1 1 d .
C8 C 0.20256(19) 0.07076(7) 0.5239(2) 0.0182(3) Uani 1 1 d .
C9 C 0.10977(19) 0.00025(7) 0.5038(2) 0.0203(3) Uani 1 1 d .
H9A H 0.2015 -0.0273 0.6197 0.024 Uiso 1 1 calc R
H9B H 0.1051 -0.0208 0.3791 0.024 Uiso 1 1 calc R
O2 O 0.39267(13) 0.07046(5) 0.52698(16) 0.0244(3) Uani 1 1 d .
H2 H 0.439(2) 0.1179(9) 0.535(3) 0.037 Uiso 1 1 d .
O3 O 0.11386(15) 0.12247(5) 0.53590(18) 0.0358(3) Uani 1 1 d .

loop_
_atom_site_aniso_label
_atom_site_aniso_U_11
_atom_site_aniso_U_22
_atom_site_aniso_U_33
_atom_site_aniso_U_23
_atom_site_aniso_U_13
_atom_site_aniso_U_12
C1 0.0168(6) 0.0199(7) 0.0155(6) 0.0003(5) 0.0048(5) -0.0001(5)
C2 0.0203(6) 0.0181(7) 0.0254(7) -0.0007(6) 0.0108(5) 0.0014(5)
C3 0.0171(6) 0.0229(7) 0.0259(7) 0.0008(6) 0.0111(5) -0.0005(5)
C5 0.0192(6) 0.0200(7) 0.0296(8) -0.0024(6) 0.0101(6) 0.0026(5)
C6 0.0162(6) 0.0232(7) 0.0256(7) -0.0006(6) 0.0099(5) -0.0007(5)
C7 0.0187(6) 0.0207(7) 0.0174(7) 0.0003(5) 0.0077(5) -0.0008(5)
N1 0.0148(5) 0.0168(6) 0.0302(7) -0.0009(5) 0.0072(5) -0.0029(4)
N2 0.0184(5) 0.0191(6) 0.0241(6) 0.0009(5) 0.0072(5) -0.0008(4)
N3 0.0198(6) 0.0170(6) 0.0310(7) -0.0005(5) 0.0114(5) -0.0043(4)
O1 0.0192(5) 0.0225(5) 0.0393(6) 0.0016(4) 0.0150(4) -0.0020(4)
C8 0.0168(6) 0.0189(7) 0.0184(7) 0.0017(5) 0.0069(5) 0.0013(5)
C9 0.0207(7) 0.0183(7) 0.0227(7) -0.0004(6) 0.0098(5) -0.0005(5)
O2 0.0189(5) 0.0170(5) 0.0399(6) -0.0001(4) 0.0150(4) -0.0009(4)
O3 0.0279(5) 0.0194(6) 0.0683(8) -0.0003(5) 0.0281(5) 0.0012(4)

loop_
_atom_type_symbol
_atom_type_description
_atom_type_scat_dispersion_real
_atom_type_scat_dispersion_imag
_atom_type_scat_source
C C 0.0033 0.0016 'International Tables Vol C Tables 4.2.6.8 and 6.1.1.4'
H H 0 0 'International Tables Vol C Tables 4.2.6.8 and 6.1.1.4'
N N 0.0061 0.0033 'International Tables Vol C Tables 4.2.6.8 and 6.1.1.4'
O O 0.0106 0.006 'International Tables Vol C Tables 4.2.6.8 and 6.1.1.4'

loop_
_geom_angle_atom_site_label_1
_geom_angle_atom_site_label_2
_geom_angle_atom_site_label_3
_geom_angle
_geom_angle_site_symmetry_1
_geom_angle_site_symmetry_3
C6 C1 C2 118.00(11) . .
C6 C1 C7 118.27(11) . .
C2 C1 C7 123.61(11) . .
C3 C2 C1 118.99(12) . .
C3 C2 H2A 120.5 . .
C1 C2 H2A 120.5 . .
N2 C3 C2 122.94(11) . .
N2 C3 H3 118.5 . .
C2 C3 H3 118.5 . .
N2 C5 C6 122.54(12) . .
N2 C5 H5 118.7 . .
C6 C5 H5 118.7 . .
C5 C6 C1 119.41(12) . .
C5 C6 H6 120.3 . .
C1 C6 H6 120.3 . .
O1 C7 N1 123.37(11) . .
O1 C7 C1 121.37(11) . .
N1 C7 C1 115.24(11) . .
C7 N1 N3 122.90(10) . .
C7 N1 H1 121.8(10) . .
N3 N1 H1 115.1(10) . .
C5 N2 C3 118.11(11) . .
N1 N3 H3A 108.1(11) . .
N1 N3 H3B 106.4(10) . .
H3A N3 H3B 107.3(15) . .
O3 C8 O2 123.11(12) . .
O3 C8 C9 124.05(11) . .
O2 C8 C9 112.84(10) . .
C8 C9 C9 113.55(13) . 3_556
C8 C9 H9A 108.9 . .
C9 C9 H9A 108.9 3_556 .
C8 C9 H9B 108.9 . .
C9 C9 H9B 108.9 3_556 .
H9A C9 H9B 107.7 . .
C8 O2 H2 107.7(9) . .

loop_
_geom_bond_atom_site_label_1
_geom_bond_atom_site_label_2
_geom_bond_distance
_geom_bond_site_symmetry_2
C1 C6 1.3864(18) .
C1 C2 1.3902(18) .
C1 C7 1.5083(18) .
C2 C3 1.3806(18) .
C2 H2A 0.93 .
C3 N2 1.3377(17) .
C3 H3 0.93 .
C5 N2 1.3360(17) .
C5 C6 1.3827(19) .
C5 H5 0.93 .
C6 H6 0.93 .
C7 O1 1.2292(15) .
C7 N1 1.3367(17) .
N1 N3 1.4168(15) .
N1 H1 0.866(17) .
N3 H3A 0.887(18) .
N3 H3B 0.910(17) .
C8 O3 1.2084(16) .
C8 O2 1.3212(15) .
C8 C9 1.5054(18) .
C9 C9 1.514(2) 3_556
C9 H9A 0.97 .
C9 H9B 0.97 .
O2 H2 0.977(18) .

loop_
_geom_hbond_atom_site_label_D
_geom_hbond_atom_site_label_H
_geom_hbond_atom_site_label_A
_geom_hbond_distance_DH
_geom_hbond_distance_HA
_geom_hbond_distance_DA
_geom_hbond_angle_DHA
_geom_hbond_site_symmetry_A
O2 H2 N2 0.98(2) 1.65(2) 2.617(1) 172(2) .
C3 H3 O3 0.93 2.71 3.3340(16) 125.0 .
N1 H1 N3 0.87(2) 2.15(2) 2.937(2) 151(1) 3_666
N1 H1 N1 0.87(2) 2.64(2) 3.154(2) 119(1) 3_666
N3 H3A O1 0.89(2) 2.24(2) 3.006(2) 145(1) 3_766
N3 H3B O2 0.91(2) 2.26(2) 3.084(2) 151(1) 2_656

loop_
_geom_torsion_atom_site_label_1
_geom_torsion_atom_site_label_2
_geom_torsion_atom_site_label_3
_geom_torsion_atom_site_label_4
_geom_torsion
_geom_torsion_site_symmetry_4
C6 C1 C2 C3 0.45(19) .
C7 C1 C2 C3 -175.42(12) .
C1 C2 C3 N2 0.0(2) .
N2 C5 C6 C1 -0.3(2) .
C2 C1 C6 C5 -0.29(19) .
C7 C1 C6 C5 175.81(12) .
C6 C1 C7 O1 -16.50(19) .
C2 C1 C7 O1 159.36(13) .
C6 C1 C7 N1 164.66(12) .
C2 C1 C7 N1 -19.48(18) .
O1 C7 N1 N3 -8.0(2) .
C1 C7 N1 N3 170.77(12) .
C6 C5 N2 C3 0.8(2) .
C2 C3 N2 C5 -0.61(19) .
O3 C8 C9 C9 1.0(2) 3_556
O2 C8 C9 C9 -178.99(14) 3_556
